data_4313715
loop_
_publ_author_name
'George J. P. Britovsek'
'Vernon C. Gibson'
'Olivier D. Hoarau'
'Stefan K. Spitzmesser'
'Andrew J. P. White'
'David J. Williams'

_publ_section_title
;
 Iron and Cobalt Ethylene Polymerization Catalysts: Variations on the
 Central Donor
;
_journal_name_full 'Inorganic Chemistry'
_journal_page_first 3454
_journal_page_last 3465
_journal_paper_doi 10.1021/ic034040q
_journal_volume 42
_journal_year 2003
_chemical_formula_sum 'C41 H42 Cl Co N3'
_chemical_formula_weight 671.16
_chemical_name_systematic
; 
 ? 
;
_space_group_IT_number 61
_symmetry_cell_setting orthorhombic
_symmetry_space_group_name_Hall '-P 2ac 2ab'
_symmetry_space_group_name_H-M 'P b c a'
_atom_sites_solution_hydrogens geom
_atom_sites_solution_primary direct
_atom_sites_solution_secondary difmap
_audit_creation_method SHELXL
_cell_angle_alpha 90.00
_cell_angle_beta 90.00
_cell_angle_gamma 90.00
_cell_formula_units_Z 8
_cell_length_a 11.6293(15)
_cell_length_b 15.875(2)
_cell_length_c 37.944(4)
_cell_measurement_reflns_used 20
_cell_measurement_temperature 293(2)
_cell_measurement_theta_max 12.49
_cell_measurement_theta_min 5.25
_cell_volume 7005.0(15)
_computing_cell_refinement 'Siemens XSCANS'
_computing_data_collection 'Siemens XSCANS'
_computing_data_reduction 'Siemens SHELXTL'
_computing_molecular_graphics 'Siemens SHELXTL'
_computing_publication_material 'Siemens SHELXTL'
_computing_structure_refinement 'SHELXL-93 (Sheldrick, 1993)'
_computing_structure_solution 'SHELXS-86 (Sheldrick, 1990)'
_diffrn_ambient_temperature 293(2)
_diffrn_measurement_device 'Siemens P4'
_diffrn_measurement_method '\w scans'
_diffrn_radiation_monochromator graphite
_diffrn_radiation_source 'fine-focus sealed tube'
_diffrn_radiation_type MoK\a
_diffrn_radiation_wavelength 0.71073
_diffrn_reflns_av_R_equivalents 0.0000
_diffrn_reflns_av_sigmaI/netI 0.0957
_diffrn_reflns_limit_h_max 13
_diffrn_reflns_limit_h_min 0
_diffrn_reflns_limit_k_max 18
_diffrn_reflns_limit_k_min 0
_diffrn_reflns_limit_l_max 45
_diffrn_reflns_limit_l_min 0
_diffrn_reflns_number 6170
_diffrn_reflns_theta_max 25.00
_diffrn_reflns_theta_min 2.05
_diffrn_standards_decay_% 6.62
_diffrn_standards_interval_count 97
_diffrn_standards_number 3
_exptl_absorpt_coefficient_mu 0.599
_exptl_absorpt_correction_type none
_exptl_crystal_colour 'Deep red'
_exptl_crystal_density_diffrn 1.273
_exptl_crystal_description 'hexagonal plates'
_exptl_crystal_F_000 2824
_exptl_crystal_size_max 0.40
_exptl_crystal_size_mid 0.40
_exptl_crystal_size_min 0.07
_refine_diff_density_max 0.495
_refine_diff_density_min -0.426
_refine_diff_density_rms 0.069
_refine_ls_extinction_method none
_refine_ls_goodness_of_fit_all 1.014
_refine_ls_goodness_of_fit_obs 1.137
_refine_ls_matrix_type full
_refine_ls_number_parameters 454
_refine_ls_number_reflns 5259
_refine_ls_number_restraints 632
_refine_ls_restrained_S_all 1.026
_refine_ls_restrained_S_obs 1.066
_refine_ls_R_factor_all 0.1411
_refine_ls_R_factor_obs 0.0662
_refine_ls_shift/esd_max -0.001
_refine_ls_shift/esd_mean 0.000
_refine_ls_structure_factor_coef Fsqd
_refine_ls_weighting_details 'w=1/[\s^2^(Fo^2^)+(0.0834P)^2^+0.0000P] where P=(Fo^2^+2Fc^2^)/3'
_refine_ls_weighting_scheme calc
_refine_ls_wR_factor_all 0.1919
_refine_ls_wR_factor_obs 0.1482
_reflns_number_observed 3366
_reflns_number_total 6170
_reflns_observed_criterion >2sigma(I)
_cod_data_source_file ic034040qsi20030404_012948_2.cif
_cod_data_source_block Compound[(5)CoCl]
_cod_depositor_comments
;
The following automatic conversions were performed:

'_symmetry_cell_setting' value 'Orthorhombic' changed to
'orthorhombic' according to the built-in table from CIF Core
dictionary named 'cif_core.dic' version 2.4.1 from 2010-06-29.

Automatic conversion script
Id: cif_fix_values 1646 2011-03-28 12:23:43Z adriana 

The following automatic conversions were performed:

'_refine_ls_weighting_scheme' value 'calc
w=1/[\s^2^(Fo^2^)+(0.0834P)^2^+0.0000P] where P=(Fo^2^+2Fc^2^)/3' was
changed to 'calc'. New tag '_refine_ls_weighting_details' was
created. The value of the new tag was set to
'w=1/[\s^2^(Fo^2^)+(0.0834P)^2^+0.0000P] where P=(Fo^2^+2Fc^2^)/3'.

Automatic conversion script
Id: cif_fix_values 3143 2015-03-26 13:38:13Z robertas 
;
_cod_original_cell_volume 7004.9(14)
_cod_original_formula_sum 'C41 H42 N3 Cl Co'
_cod_database_code 4313715

loop_
_symmetry_equiv_pos_as_xyz
'x, y, z'
'-x+1/2, -y, z+1/2'
'-x, y+1/2, -z+1/2'
'x+1/2, -y+1/2, -z'
'-x, -y, -z'
'x-1/2, y, -z-1/2'
'x, -y-1/2, z-1/2'
'-x-1/2, y-1/2, z'

loop_
_atom_site_aniso_label
_atom_site_aniso_U_11
_atom_site_aniso_U_22
_atom_site_aniso_U_33
_atom_site_aniso_U_23
_atom_site_aniso_U_13
_atom_site_aniso_U_12
Co 0.0336(4) 0.0335(3) 0.0431(4) -0.0049(3) 0.0040(3) -0.0025(3)
Cl 0.0502(9) 0.0487(8) 0.0836(11) 0.0053(8) -0.0017(8) 0.0108(7)
N1 0.033(2) 0.033(2) 0.038(2) -0.005(2) 0.006(2) -0.004(2)
C2 0.028(3) 0.032(3) 0.037(3) -0.003(2) -0.003(2) -0.001(2)
C3 0.033(3) 0.038(3) 0.038(3) 0.003(2) 0.000(2) -0.001(2)
C4 0.040(3) 0.034(3) 0.053(3) 0.007(3) 0.004(3) -0.004(2)
C5 0.039(3) 0.029(3) 0.051(3) 0.001(2) -0.003(3) -0.004(2)
C6 0.042(3) 0.032(3) 0.042(3) -0.008(2) -0.006(2) 0.002(2)
C7 0.034(3) 0.031(2) 0.044(3) -0.001(2) -0.005(3) -0.001(2)
C8 0.043(3) 0.029(3) 0.034(3) 0.001(2) -0.003(2) 0.005(2)
C9 0.042(3) 0.033(3) 0.038(3) -0.004(2) -0.003(2) 0.008(2)
C10 0.036(3) 0.048(3) 0.034(3) 0.000(2) 0.004(2) 0.001(2)
C11 0.033(3) 0.040(3) 0.048(3) 0.004(3) 0.004(2) -0.005(2)
C12 0.034(3) 0.030(2) 0.041(3) -0.004(2) -0.003(2) -0.001(2)
C13 0.034(3) 0.030(2) 0.035(3) 0.000(2) 0.000(2) 0.000(2)
C14 0.037(3) 0.044(3) 0.044(3) 0.006(2) 0.002(3) -0.003(3)
N14 0.036(2) 0.038(2) 0.038(2) 0.000(2) 0.001(2) -0.005(2)
C15 0.038(3) 0.041(3) 0.042(3) 0.001(2) 0.008(3) -0.009(3)
C16 0.046(3) 0.050(3) 0.040(3) -0.002(3) -0.001(3) -0.007(3)
C17 0.063(4) 0.059(4) 0.040(3) -0.009(3) -0.002(3) -0.004(3)
C18 0.060(4) 0.060(4) 0.047(4) -0.011(3) 0.015(3) -0.001(3)
C19 0.037(3) 0.065(4) 0.059(4) -0.005(3) 0.010(3) 0.004(3)
C20 0.040(3) 0.052(3) 0.045(3) 0.000(3) 0.006(2) -0.004(3)
C21 0.046(4) 0.080(5) 0.061(4) -0.015(4) -0.008(3) 0.005(3)
C22 0.099(6) 0.111(6) 0.060(5) -0.031(4) 0.023(4) 0.000(5)
C23 0.043(4) 0.099(6) 0.061(4) -0.019(4) -0.011(3) 0.007(4)
C24 0.050(3) 0.037(3) 0.071(4) -0.006(3) 0.002(3) -0.007(3)
C25 0.047(3) 0.055(3) 0.055(4) -0.009(3) 0.014(3) -0.014(3)
C26 0.032(3) 0.038(3) 0.044(3) 0.000(2) 0.002(2) -0.006(2)
N26 0.034(2) 0.028(2) 0.043(2) -0.003(2) 0.003(2) -0.004(2)
C27 0.035(3) 0.039(3) 0.046(3) -0.002(2) 0.004(2) -0.010(2)
C28 0.032(3) 0.048(3) 0.054(4) -0.007(3) 0.005(3) -0.002(3)
C29 0.037(3) 0.068(4) 0.053(4) 0.003(3) -0.003(3) -0.001(3)
C30 0.049(4) 0.067(4) 0.050(3) -0.014(3) 0.001(3) -0.016(3)
C31 0.054(4) 0.043(3) 0.065(4) -0.015(3) 0.001(3) -0.012(3)
C32 0.045(3) 0.045(3) 0.042(3) -0.008(2) 0.007(3) -0.009(3)
C33 0.047(4) 0.053(4) 0.077(5) -0.006(3) -0.007(3) 0.005(3)
C34 0.087(5) 0.091(6) 0.068(5) -0.021(4) -0.019(4) -0.021(4)
C35 0.067(4) 0.038(3) 0.068(4) 0.002(3) -0.008(4) -0.006(3)
C40 0.199(19) 0.146(16) 0.115(14) 0.059(13) -0.054(14) -0.043(16)
C41 0.153(11) 0.096(10) 0.109(10) 0.008(9) 0.040(10) -0.010(10)
C42 0.130(11) 0.126(11) 0.132(11) 0.047(9) 0.017(10) 0.007(10)
C43 0.140(11) 0.102(10) 0.088(9) 0.001(8) -0.002(9) -0.041(9)
C44 0.182(12) 0.124(11) 0.136(11) 0.010(10) 0.018(11) -0.014(11)
C45 0.118(10) 0.090(9) 0.103(10) 0.008(8) 0.020(10) -0.001(9)
C46 0.152(11) 0.088(9) 0.094(10) 0.019(8) 0.009(9) -0.027(9)
C40' 0.258(23) 0.222(21) 0.291(23) 0.021(20) 0.006(21) -0.011(20)
C41' 0.154(11) 0.103(10) 0.120(11) 0.016(9) 0.035(10) 0.006(10)
C42' 0.171(12) 0.122(11) 0.138(12) 0.021(10) 0.035(11) -0.011(11)
C43' 0.153(11) 0.087(9) 0.110(10) 0.027(8) 0.045(10) -0.005(9)
C44' 0.152(11) 0.118(11) 0.109(11) 0.016(10) 0.005(10) -0.007(10)
C45' 0.166(12) 0.102(10) 0.122(11) 0.022(9) 0.039(10) 0.005(10)
C46' 0.185(12) 0.130(11) 0.132(12) 0.025(10) -0.001(11) -0.018(11)

loop_
_atom_site_label
_atom_site_type_symbol
_atom_site_fract_x
_atom_site_fract_y
_atom_site_fract_z
_atom_site_U_iso_or_equiv
_atom_site_thermal_displace_type
_atom_site_occupancy
_atom_site_calc_flag
_atom_site_refinement_flags
_atom_site_disorder_group
Co Co 0.57296(6) 0.14932(4) 0.58686(2) 0.0367(2) Uani 1 d . .
Cl Cl 0.45062(13) 0.25211(10) 0.57321(5) 0.0608(4) Uani 1 d . .
N1 N 0.6060(3) 0.0541(2) 0.55770(11) 0.0348(10) Uani 1 d . .
C2 C 0.5421(4) -0.0179(3) 0.55471(13) 0.0326(11) Uani 1 d . .
C3 C 0.4558(4) -0.0438(3) 0.57782(13) 0.0363(12) Uani 1 d . .
C4 C 0.4005(5) -0.1201(3) 0.56998(15) 0.0425(13) Uani 1 d . .
H4A H 0.3425(5) -0.1392(3) 0.58484(15) 0.051 Uiso 1 calc R .
C5 C 0.4303(5) -0.1686(3) 0.54030(14) 0.0397(12) Uani 1 d . .
C6 C 0.5194(5) -0.1421(3) 0.51869(14) 0.0386(12) Uani 1 d . .
H6A H 0.5411(5) -0.1747(3) 0.49946(14) 0.046 Uiso 1 calc R .
C7 C 0.5763(4) -0.0672(3) 0.52558(13) 0.0362(11) Uani 1 d . .
C8 C 0.6738(5) -0.0208(3) 0.51001(13) 0.0354(12) Uani 1 d . .
C9 C 0.7498(5) -0.0323(3) 0.48262(13) 0.0375(12) Uani 1 d . .
H9A H 0.7414(5) -0.0788(3) 0.46791(13) 0.045 Uiso 1 calc R .
C10 C 0.8394(4) 0.0246(4) 0.47652(13) 0.0390(12) Uani 1 d . .
C11 C 0.8513(5) 0.0928(3) 0.49932(14) 0.0405(13) Uani 1 d . .
H11A H 0.9118(5) 0.1301(3) 0.49553(14) 0.049 Uiso 1 calc R .
C12 C 0.7778(4) 0.1082(3) 0.52737(13) 0.0353(12) Uani 1 d . .
C13 C 0.6867(4) 0.0515(3) 0.53173(12) 0.0330(11) Uani 1 d . .
C14 C 0.4257(5) 0.0045(3) 0.60873(14) 0.0414(12) Uani 1 d . .
H14A H 0.3680(5) -0.0179(3) 0.62292(14) 0.050 Uiso 1 calc R .
N14 N 0.4703(4) 0.0760(3) 0.61905(11) 0.0371(10) Uani 1 d . .
C15 C 0.4235(5) 0.1141(3) 0.65023(14) 0.0401(12) Uani 1 d . .
C16 C 0.4975(5) 0.1328(4) 0.67821(14) 0.0451(14) Uani 1 d . .
C17 C 0.4527(6) 0.1726(4) 0.7080(2) 0.054(2) Uani 1 d . .
H17A H 0.5015(6) 0.1841(4) 0.7269(2) 0.065 Uiso 1 calc R .
C18 C 0.3377(6) 0.1957(4) 0.7105(2) 0.056(2) Uani 1 d . .
C19 C 0.2685(5) 0.1772(4) 0.6818(2) 0.053(2) Uani 1 d . .
H19A H 0.1911(5) 0.1917(4) 0.6831(2) 0.064 Uiso 1 calc R .
C20 C 0.3077(5) 0.1387(4) 0.65154(14) 0.0457(13) Uani 1 d . .
C21 C 0.6243(5) 0.1118(5) 0.6767(2) 0.062(2) Uani 1 d . .
H21A H 0.6602(5) 0.1445(5) 0.6585(2) 0.094 Uiso 1 d R .
H21B H 0.6337(5) 0.0530(5) 0.6716(2) 0.094 Uiso 1 d R .
H21C H 0.6593(5) 0.1246(5) 0.6989(2) 0.094 Uiso 1 d R .
C22 C 0.2917(7) 0.2413(6) 0.7425(2) 0.090(3) Uani 1 d . .
H22A H 0.3387(7) 0.2897(6) 0.7473(2) 0.135 Uiso 1 d R .
H22B H 0.2933(7) 0.2042(6) 0.7625(2) 0.135 Uiso 1 d R .
H22C H 0.2141(7) 0.2590(6) 0.7382(2) 0.135 Uiso 1 d R .
C23 C 0.2264(5) 0.1281(5) 0.6207(2) 0.068(2) Uani 1 d . .
H23A H 0.2686(5) 0.1328(5) 0.5991(2) 0.102 Uiso 1 d R .
H23B H 0.1684(5) 0.1711(5) 0.6216(2) 0.102 Uiso 1 d R .
H23C H 0.1906(5) 0.0737(5) 0.6220(2) 0.102 Uiso 1 d R .
C24 C 0.3678(5) -0.2498(3) 0.5333(2) 0.053(2) Uani 1 d . .
H24A H 0.2867(5) -0.2415(3) 0.5365(2) 0.079 Uiso 1 d R .
H24B H 0.3946(5) -0.2923(3) 0.5493(2) 0.079 Uiso 1 d R .
H24C H 0.3822(5) -0.2675(3) 0.5095(2) 0.079 Uiso 1 d R .
C25 C 0.9228(5) 0.0131(4) 0.4464(2) 0.0524(15) Uani 1 d . .
H25A H 0.8929(5) 0.0400(4) 0.4257(2) 0.079 Uiso 1 d R .
H25B H 0.9332(5) -0.0459(4) 0.4419(2) 0.079 Uiso 1 d R .
H25C H 0.9954(5) 0.0380(4) 0.4525(2) 0.079 Uiso 1 d R .
C26 C 0.8039(5) 0.1696(3) 0.55422(13) 0.0382(12) Uani 1 d . .
H26A H 0.8725(5) 0.1991(3) 0.55162(13) 0.046 Uiso 1 calc R .
N26 N 0.7422(4) 0.1882(2) 0.58156(11) 0.0349(9) Uani 1 d . .
C27 C 0.8008(4) 0.2360(3) 0.60856(14) 0.0400(12) Uani 1 d . .
C28 C 0.8743(5) 0.1924(4) 0.6317(2) 0.0451(14) Uani 1 d . .
C29 C 0.9297(5) 0.2376(4) 0.6578(2) 0.0527(15) Uani 1 d . .
H29A H 0.9764(5) 0.2090(4) 0.6736(2) 0.063 Uiso 1 calc R .
C30 C 0.9182(6) 0.3241(4) 0.6612(2) 0.055(2) Uani 1 d . .
C31 C 0.8466(5) 0.3657(4) 0.6378(2) 0.054(2) Uani 1 d . .
H31A H 0.8386(5) 0.4238(4) 0.6398(2) 0.065 Uiso 1 calc R .
C32 C 0.7858(5) 0.3236(3) 0.61128(14) 0.0441(14) Uani 1 d . .
C33 C 0.8900(5) 0.0977(4) 0.6288(2) 0.059(2) Uani 1 d . .
H33A H 0.9203(5) 0.0761(4) 0.6505(2) 0.088 Uiso 1 d R .
H33B H 0.9425(5) 0.0853(4) 0.6100(2) 0.088 Uiso 1 d R .
H33C H 0.8171(5) 0.0717(4) 0.6240(2) 0.088 Uiso 1 d R .
C34 C 0.9823(7) 0.3725(5) 0.6892(2) 0.082(2) Uani 1 d . .
H34A H 0.9316(7) 0.4129(5) 0.6998(2) 0.123 Uiso 1 d R .
H34B H 1.0462(7) 0.4014(5) 0.6786(2) 0.123 Uiso 1 d R .
H34C H 1.0099(7) 0.3343(5) 0.7068(2) 0.123 Uiso 1 d R .
C35 C 0.7076(6) 0.3713(3) 0.5865(2) 0.058(2) Uani 1 d . .
H35A H 0.7288(6) 0.4298(3) 0.5864(2) 0.087 Uiso 1 d R .
H35B H 0.6294(6) 0.3658(3) 0.5943(2) 0.087 Uiso 1 d R .
H35C H 0.7149(6) 0.3487(3) 0.5632(2) 0.087 Uiso 1 d R .
C40 C 0.3811(20) 0.3827(15) 0.6570(6) 0.154(9) Uani 0.50 d PDU 1
H40A H 0.3961(20) 0.4083(15) 0.6345(6) 0.230 Uiso 0.50 d PR 1
H40B H 0.3028(20) 0.3932(15) 0.6637(6) 0.230 Uiso 0.50 d PR 1
H40C H 0.3938(20) 0.3231(15) 0.6555(6) 0.230 Uiso 0.50 d PR 1
C41 C 0.5683(14) 0.3872(9) 0.6859(4) 0.119(6) Uani 0.50 d PGDU 1
H41A H 0.5927(14) 0.3435(9) 0.6714(4) 0.143 Uiso 0.50 calc PR 1
C42 C 0.6433(11) 0.4217(11) 0.7105(4) 0.129(6) Uani 0.50 d PGU 1
H42A H 0.7179(12) 0.4011(15) 0.7125(6) 0.155 Uiso 0.50 calc PR 1
C43 C 0.6069(14) 0.4872(10) 0.7322(4) 0.110(5) Uani 0.50 d PGU 1
H43A H 0.6571(18) 0.5103(14) 0.7486(5) 0.132 Uiso 0.50 calc PR 1
C44 C 0.4954(15) 0.5180(9) 0.7292(4) 0.147(7) Uani 0.50 d PGU 1
H44A H 0.4711(21) 0.5618(12) 0.7437(6) 0.177 Uiso 0.50 calc PR 1
C45 C 0.4204(11) 0.4835(10) 0.7046(4) 0.104(5) Uani 0.50 d PGDU 1
H45A H 0.3459(13) 0.5041(14) 0.7026(6) 0.124 Uiso 0.50 calc PR 1
C46 C 0.4569(13) 0.4181(9) 0.6830(4) 0.111(5) Uani 0.50 d PGDU 1
C40' C 0.3027(25) 0.4000(24) 0.6421(7) 0.257(13) Uani 0.50 d PDU 2
H40D H 0.3177(25) 0.3501(24) 0.6286(7) 0.386 Uiso 0.50 d PR 2
H40E H 0.3153(25) 0.4488(24) 0.6277(7) 0.386 Uiso 0.50 d PR 2
H40F H 0.2244(25) 0.3994(24) 0.6501(7) 0.386 Uiso 0.50 d PR 2
C41' C 0.4879(17) 0.3680(10) 0.6681(4) 0.125(6) Uani 0.50 d PGDU 2
H41B H 0.5009(17) 0.3267(10) 0.6512(4) 0.150 Uiso 0.50 calc PR 2
C42' C 0.5776(13) 0.3951(11) 0.6895(5) 0.143(7) Uani 0.50 d PGU 2
H42B H 0.6506(15) 0.3719(16) 0.6869(7) 0.172 Uiso 0.50 calc PR 2
C43' C 0.5583(14) 0.4569(11) 0.7148(4) 0.117(5) Uani 0.50 d PGU 2
H43B H 0.6183(17) 0.4750(15) 0.7291(6) 0.140 Uiso 0.50 calc PR 2
C44' C 0.4493(17) 0.4915(10) 0.7187(4) 0.127(6) Uani 0.50 d PGU 2
H44B H 0.4364(23) 0.5329(13) 0.7356(5) 0.152 Uiso 0.50 calc PR 2
C45' C 0.3596(13) 0.4644(12) 0.6973(5) 0.130(6) Uani 0.50 d PGDU 2
H45B H 0.2866(15) 0.4876(17) 0.6999(7) 0.156 Uiso 0.50 calc PR 2
C46' C 0.3789(15) 0.4027(12) 0.6720(4) 0.149(7) Uani 0.50 d PGDU 2

loop_
_atom_type_symbol
_atom_type_description
_atom_type_scat_dispersion_real
_atom_type_scat_dispersion_imag
_atom_type_scat_source
C C 0.0033 0.0016 'International Tables Vol C Tables 4.2.6.8 and 6.1.1.4'
H H 0.0000 0.0000 'International Tables Vol C Tables 4.2.6.8 and 6.1.1.4'
N N 0.0061 0.0033 'International Tables Vol C Tables 4.2.6.8 and 6.1.1.4'
Cl Cl 0.1484 0.1585 'International Tables Vol C Tables 4.2.6.8 and 6.1.1.4'
Co Co 0.3494 0.9721 'International Tables Vol C Tables 4.2.6.8 and 6.1.1.4'

loop_
_geom_angle_atom_site_label_1
_geom_angle_atom_site_label_2
_geom_angle_atom_site_label_3
_geom_angle
_geom_angle_site_symmetry_1
_geom_angle_site_symmetry_3
_geom_angle_publ_flag
N1 Co N14 90.7(2) . . ?
N1 Co N26 89.3(2) . . ?
N14 Co N26 140.7(2) . . ?
N1 Co Cl 124.96(14) . . ?
N14 Co Cl 100.44(13) . . ?
N26 Co Cl 111.47(12) . . ?
C13 N1 C2 106.8(4) . . ?
C13 N1 Co 125.5(3) . . ?
C2 N1 Co 126.9(3) . . ?
N1 C2 C3 125.8(4) . . ?
N1 C2 C7 112.0(4) . . ?
C3 C2 C7 122.2(4) . . ?
C2 C3 C4 116.8(5) . . ?
C2 C3 C14 122.0(5) . . ?
C4 C3 C14 121.3(5) . . ?
C3 C4 C5 122.0(5) . . ?
C6 C5 C4 119.4(5) . . ?
C6 C5 C24 121.1(5) . . ?
C4 C5 C24 119.5(5) . . ?
C7 C6 C5 120.4(5) . . ?
C6 C7 C2 119.2(5) . . ?
C6 C7 C8 136.0(5) . . ?
C2 C7 C8 104.7(4) . . ?
C9 C8 C13 118.5(5) . . ?
C9 C8 C7 136.8(5) . . ?
C13 C8 C7 104.6(4) . . ?
C8 C9 C10 121.2(5) . . ?
C11 C10 C9 118.3(5) . . ?
C11 C10 C25 120.0(5) . . ?
C9 C10 C25 121.8(5) . . ?
C12 C11 C10 123.5(5) . . ?
C11 C12 C13 116.4(5) . . ?
C11 C12 C26 122.0(5) . . ?
C13 C12 C26 120.7(5) . . ?
N1 C13 C12 126.0(5) . . ?
N1 C13 C8 111.8(4) . . ?
C12 C13 C8 122.0(5) . . ?
N14 C14 C3 127.4(5) . . ?
C14 N14 C15 117.5(4) . . ?
C14 N14 Co 122.8(4) . . ?
C15 N14 Co 117.9(3) . . ?
C16 C15 C20 120.3(5) . . ?
C16 C15 N14 118.8(5) . . ?
C20 C15 N14 120.7(5) . . ?
C17 C16 C15 118.8(5) . . ?
C17 C16 C21 119.6(5) . . ?
C15 C16 C21 121.6(5) . . ?
C18 C17 C16 122.2(6) . . ?
C19 C18 C17 116.8(5) . . ?
C19 C18 C22 121.8(6) . . ?
C17 C18 C22 121.4(6) . . ?
C20 C19 C18 123.8(6) . . ?
C19 C20 C15 118.0(5) . . ?
C19 C20 C23 119.1(5) . . ?
C15 C20 C23 122.8(5) . . ?
N26 C26 C12 127.1(5) . . ?
C26 N26 C27 115.2(4) . . ?
C26 N26 Co 122.4(3) . . ?
C27 N26 Co 122.3(3) . . ?
C32 C27 C28 121.0(5) . . ?
C32 C27 N26 120.9(5) . . ?
C28 C27 N26 118.1(5) . . ?
C29 C28 C27 118.3(5) . . ?
C29 C28 C33 120.8(6) . . ?
C27 C28 C33 120.9(5) . . ?
C28 C29 C30 122.6(6) . . ?
C29 C30 C31 118.0(6) . . ?
C29 C30 C34 121.7(6) . . ?
C31 C30 C34 120.3(6) . . ?
C30 C31 C32 122.5(6) . . ?
C31 C32 C27 117.5(6) . . ?
C31 C32 C35 120.8(5) . . ?
C27 C32 C35 121.6(5) . . ?
C42 C41 C46 120.0 . . ?
C41 C42 C43 120.0 . . ?
C44 C43 C42 120.0 . . ?
C43 C44 C45 120.0 . . ?
C46 C45 C44 120.0 . . ?
C45 C46 C41 120.0 . . ?
C45 C46 C40 120.7(10) . . ?
C41 C46 C40 119.3(10) . . ?
C42' C41' C46' 120.0 . . ?
C43' C42' C41' 120.0 . . ?
C42' C43' C44' 120.0 . . ?
C43' C44' C45' 120.0 . . ?
C46' C45' C44' 120.0 . . ?
C45' C46' C41' 120.0 . . ?
C45' C46' C40' 117.7(11) . . ?
C41' C46' C40' 117.8(11) . . ?

loop_
_geom_bond_atom_site_label_1
_geom_bond_atom_site_label_2
_geom_bond_distance
_geom_bond_site_symmetry_2
_geom_bond_publ_flag
Co N1 1.912(4) . ?
Co N14 2.067(4) . ?
Co N26 2.073(4) . ?
Co Cl 2.226(2) . ?
N1 C13 1.361(6) . ?
N1 C2 1.368(6) . ?
C2 C3 1.395(7) . ?
C2 C7 1.411(7) . ?
C3 C4 1.404(7) . ?
C3 C14 1.444(7) . ?
C4 C5 1.407(7) . ?
C5 C6 1.387(8) . ?
C5 C24 1.504(7) . ?
C6 C7 1.386(7) . ?
C7 C8 1.475(7) . ?
C8 C9 1.377(7) . ?
C8 C13 1.421(7) . ?
C9 C10 1.398(8) . ?
C10 C11 1.394(7) . ?
C10 C25 1.509(7) . ?
C11 C12 1.387(7) . ?
C12 C13 1.400(7) . ?
C12 C26 1.443(7) . ?
C14 N14 1.309(6) . ?
N14 C15 1.436(7) . ?
C15 C16 1.398(8) . ?
C15 C20 1.404(8) . ?
C16 C17 1.397(8) . ?
C16 C21 1.512(8) . ?
C17 C18 1.391(9) . ?
C18 C19 1.385(9) . ?
C18 C22 1.512(8) . ?
C19 C20 1.380(8) . ?
C20 C23 1.513(8) . ?
C26 N26 1.295(6) . ?
N26 C27 1.445(6) . ?
C27 C32 1.406(7) . ?
C27 C28 1.409(8) . ?
C28 C29 1.381(8) . ?
C28 C33 1.518(8) . ?
C29 C30 1.385(9) . ?
C30 C31 1.385(9) . ?
C30 C34 1.506(9) . ?
C31 C32 1.400(8) . ?
C32 C35 1.510(8) . ?
C40 C46 1.436(9) . ?
C41 C42 1.39 . ?
C41 C46 1.39 . ?
C42 C43 1.39 . ?
C43 C44 1.39 . ?
C44 C45 1.39 . ?
C45 C46 1.39 . ?
C40' C46' 1.441(9) . ?
C41' C42' 1.39 . ?
C41' C46' 1.39 . ?
C42' C43' 1.39 . ?
C43' C44' 1.39 . ?
C44' C45' 1.39 . ?
C45' C46' 1.39 . ?
